data_7022738
loop_
_publ_author_name
'Chen, Dianyu'
'Sahasrabudhe, Atharva'
'Wang, Peng'
'Dasgupta, Arijit'
'Yuan, Rongxin'
'Roy, Soumyajit'

_publ_section_title
;
 Synthesis and properties of a novel quarternerized imidazolium
 [\a-PW12O40]3- salt as a recoverable photo-polymerization catalyst.
;
_journal_issue 29
_journal_name_full 'Dalton transactions (Cambridge, England : 2003)'
_journal_page_first 10587
_journal_page_last 10596
_journal_paper_doi 10.1039/c3dt32916j
_journal_volume 42
_journal_year 2013
_chemical_formula_moiety 'O40 P W12, 3(C8 H15 N2)'
_chemical_formula_sum 'C24 H45 N6 O40 P W12'
_chemical_formula_weight 3294.83
_chemical_name_systematic
;
?
;
_space_group_IT_number 60
_symmetry_cell_setting orthorhombic
_symmetry_space_group_name_Hall '-P 2n 2ab'
_symmetry_space_group_name_H-M 'P b c n'
_atom_sites_solution_hydrogens geom
_atom_sites_solution_primary direct
_atom_sites_solution_secondary difmap
_audit_creation_method SHELXL-97
_cell_angle_alpha 90.00
_cell_angle_beta 90.00
_cell_angle_gamma 90.00
_cell_formula_units_Z 4
_cell_length_a 17.895(5)
_cell_length_b 18.391(5)
_cell_length_c 16.676(4)
_cell_measurement_reflns_used 9995
_cell_measurement_temperature 291(2)
_cell_measurement_theta_max 27.43
_cell_measurement_theta_min 2.21
_cell_volume 5488(3)
_computing_cell_refinement SMART
_computing_data_collection 'SMART (Bruker, 2000)'
_computing_data_reduction 'SAINT (Bruker, 2000)'
_computing_molecular_graphics SHELXTL
_computing_publication_material SHELXTL
_computing_structure_refinement SHELXTL
_computing_structure_solution 'SHELXTL (Bruker, 2000)'
_diffrn_ambient_temperature 291(2)
_diffrn_measured_fraction_theta_full 0.999
_diffrn_measured_fraction_theta_max 0.999
_diffrn_measurement_device_type 'Bruker Smart Aepex CCD area detector'
_diffrn_measurement_method 'phi and omega scans'
_diffrn_radiation_monochromator graphite
_diffrn_radiation_source 'sealed tube'
_diffrn_radiation_type MoK\a
_diffrn_radiation_wavelength 0.71073
_diffrn_reflns_av_R_equivalents 0.0601
_diffrn_reflns_av_sigmaI/netI 0.0480
_diffrn_reflns_limit_h_max 22
_diffrn_reflns_limit_h_min -20
_diffrn_reflns_limit_k_max 22
_diffrn_reflns_limit_k_min -22
_diffrn_reflns_limit_l_max 20
_diffrn_reflns_limit_l_min -20
_diffrn_reflns_number 41504
_diffrn_reflns_theta_full 25.99
_diffrn_reflns_theta_max 25.99
_diffrn_reflns_theta_min 2.00
_exptl_absorpt_coefficient_mu 24.99
_exptl_absorpt_correction_T_max 0.09
_exptl_absorpt_correction_T_min 0.05
_exptl_absorpt_correction_type multi-scan
_exptl_absorpt_process_details 'SADABS; Bruker, 2000'
_exptl_crystal_density_diffrn 3.988
_exptl_crystal_density_method 'not measured'
_exptl_crystal_F_000 5816
_exptl_crystal_size_max 0.14
_exptl_crystal_size_mid 0.12
_exptl_crystal_size_min 0.10
_refine_diff_density_max 1.075
_refine_diff_density_min -1.826
_refine_diff_density_rms 0.250
_refine_ls_extinction_method none
_refine_ls_goodness_of_fit_ref 1.002
_refine_ls_hydrogen_treatment constr
_refine_ls_matrix_type full
_refine_ls_number_parameters 386
_refine_ls_number_reflns 5392
_refine_ls_number_restraints 0
_refine_ls_restrained_S_all 1.002
_refine_ls_R_factor_all 0.0603
_refine_ls_R_factor_gt 0.0406
_refine_ls_shift/su_max 0.000
_refine_ls_shift/su_mean 0.000
_refine_ls_structure_factor_coef Fsqd
_refine_ls_weighting_details 'calc w=1/[\s^2^(Fo^2^)+(0.04P)^2^] where P=(Fo^2^+2Fc^2^)/3'
_refine_ls_weighting_scheme calc
_refine_ls_wR_factor_gt 0.0767
_refine_ls_wR_factor_ref 0.0805
_reflns_number_gt 4102
_reflns_number_total 5392
_reflns_threshold_expression >2sigma(I)
_cod_data_source_file c3dt32916j.txt
_cod_data_source_block cslgxy
_cod_depositor_comments
;
The following automatic conversions were performed:

'_symmetry_cell_setting' value 'Orthorhombic' changed to
'orthorhombic' according to
/home/saulius/struct/CIF-dictionaries/cif_core.dic dictionary named
'cif_core.dic' version 2.4.2 from 2011-04-26.

Automatic conversion script
Id: cif_fix_values 1891 2012-01-12 08:04:46Z andrius 
;
_cod_original_sg_symbol_H-M 'Pbcn '
_cod_database_code 7022738

loop_
_symmetry_equiv_pos_as_xyz
'x, y, z'
'-x+1/2, -y+1/2, z+1/2'
'-x, y, -z+1/2'
'x+1/2, -y+1/2, -z'
'-x, -y, -z'
'x-1/2, y-1/2, -z-1/2'
'x, -y, z-1/2'
'-x-1/2, y-1/2, z'

loop_
_atom_site_label
_atom_site_type_symbol
_atom_site_fract_x
_atom_site_fract_y
_atom_site_fract_z
_atom_site_U_iso_or_equiv
_atom_site_adp_type
_atom_site_occupancy
_atom_site_symmetry_multiplicity
_atom_site_calc_flag
_atom_site_refinement_flags
_atom_site_disorder_assembly
_atom_site_disorder_group
C1 C 0.7693(7) 0.5975(6) 0.6389(8) 0.044(3) Uani 1 1 d . . .
H1A H 0.8135 0.6103 0.6093 0.065 Uiso 1 1 calc R . .
H1B H 0.7827 0.5856 0.6930 0.065 Uiso 1 1 calc R . .
H1C H 0.7354 0.6379 0.6390 0.065 Uiso 1 1 calc R . .
C2 C 0.6918(7) 0.4876(6) 0.6473(7) 0.039(3) Uani 1 1 d . . .
H2 H 0.6861 0.4866 0.7027 0.047 Uiso 1 1 calc R . .
C3 C 0.7402(8) 0.5128(7) 0.5291(7) 0.046(3) Uani 1 1 d . . .
H3 H 0.7699 0.5323 0.4887 0.056 Uiso 1 1 calc R . .
C4 C 0.6926(7) 0.4514(6) 0.5231(7) 0.040(3) Uani 1 1 d . . .
H4 H 0.6854 0.4229 0.4777 0.048 Uiso 1 1 calc R . .
C5 C 0.5973(7) 0.3958(6) 0.6207(8) 0.043(3) Uani 1 1 d . . .
H5A H 0.6059 0.3821 0.6761 0.052 Uiso 1 1 calc R . .
H5B H 0.5957 0.3517 0.5889 0.052 Uiso 1 1 calc R . .
C6 C 0.5234(7) 0.4343(7) 0.6143(8) 0.045(3) Uani 1 1 d . . .
H6A H 0.5151 0.4505 0.5597 0.054 Uiso 1 1 calc R . .
H6B H 0.5227 0.4765 0.6493 0.054 Uiso 1 1 calc R . .
C7 C 0.4619(7) 0.3799(7) 0.6395(7) 0.044(3) Uani 1 1 d . . .
H7A H 0.4548 0.3432 0.5985 0.053 Uiso 1 1 calc R . .
H7B H 0.4751 0.3561 0.6894 0.053 Uiso 1 1 calc R . .
C8 C 0.3915(6) 0.4255(6) 0.6499(7) 0.039(3) Uani 1 1 d . . .
H8A H 0.4049 0.4757 0.6558 0.058 Uiso 1 1 calc R . .
H8B H 0.3650 0.4096 0.6968 0.058 Uiso 1 1 calc R . .
H8C H 0.3601 0.4198 0.6037 0.058 Uiso 1 1 calc R . .
C11 C 0.6695(7) 0.1966(7) 0.9367(8) 0.049(3) Uani 0.50 1 d P A 1
H11A H 0.6450 0.1757 0.9820 0.073 Uiso 0.50 1 d PR A 1
H11B H 0.7168 0.1751 0.9314 0.073 Uiso 0.50 1 d PR A 1
H11C H 0.6744 0.2481 0.9445 0.073 Uiso 0.50 1 d PR A 1
C12 C 0.6535(15) 0.2058(13) 0.7913(16) 0.045(6) Uani 0.50 1 d P A 1
H12A H 0.7004 0.2262 0.7801 0.054 Uiso 0.50 1 d PR A 1
C13 C 0.5936(16) 0.1991(13) 0.7409(15) 0.047(6) Uani 0.50 1 d P A 1
H13A H 0.5926 0.2168 0.6868 0.056 Uiso 0.50 1 d PR A 1
C14 C 0.5564(6) 0.1533(7) 0.8511(8) 0.044(3) Uani 0.50 1 d P A 1
H14A H 0.5279 0.1303 0.8921 0.053 Uiso 0.50 1 d PR A 1
C15 C 0.5378(7) 0.1584(7) 0.7708(7) 0.051(3) Uani 0.50 1 d P . 2
H15B H 0.5361 0.2091 0.7573 0.062 Uiso 0.50 1 d PR . 2
H15C H 0.5724 0.1342 0.7368 0.062 Uiso 0.50 1 d PR . 2
C16 C 0.5564(6) 0.1533(7) 0.8511(8) 0.044(3) Uani 0.50 1 d P B 2
H16A H 0.5602 0.0998 0.8652 0.053 Uiso 0.50 1 d PR B 2
H16B H 0.5242 0.1741 0.8855 0.053 Uiso 0.50 1 d PR B 2
C17 C 0.6224(7) 0.1820(6) 0.8599(7) 0.048(3) Uani 0.50 1 d P B 2
H17A H 0.6194 0.2285 0.8341 0.057 Uiso 0.50 1 d PR B 2
H17B H 0.6541 0.1533 0.8270 0.057 Uiso 0.50 1 d PR B 2
C18 C 0.6695(7) 0.1966(7) 0.9367(8) 0.049(3) Uani 0.50 1 d P B 2
H18A H 0.7128 0.2188 0.9230 0.073 Uiso 0.50 1 d PR B 2
H18B H 0.6406 0.2288 0.9717 0.073 Uiso 0.50 1 d PR B 2
H18C H 0.6762 0.1516 0.9645 0.073 Uiso 0.50 1 d PR B 2
N1 N 0.7342(5) 0.5362(5) 0.6020(6) 0.039(2) Uani 1 1 d . . .
N2 N 0.6606(6) 0.4421(6) 0.5925(6) 0.043(2) Uani 1 1 d . . .
N3 N 0.6224(7) 0.1820(6) 0.8599(7) 0.048(3) Uani 0.50 1 d P A 1
N4 N 0.5378(7) 0.1584(7) 0.7708(7) 0.051(3) Uani 0.50 1 d P . 1
O1 O 0.5637(4) 0.8513(4) 0.7252(4) 0.0350(17) Uani 1 1 d . . .
O2 O 0.4788(4) 0.7563(4) 0.6802(4) 0.0313(16) Uani 1 1 d . . .
O3 O 0.6782(4) 1.0063(4) 0.8504(4) 0.0333(17) Uani 1 1 d . . .
O4 O 0.7019(4) 0.8827(4) 0.7521(5) 0.0387(18) Uani 1 1 d . . .
O5 O 0.6082(4) 0.9869(4) 0.7064(4) 0.0364(18) Uani 1 1 d . . .
O6 O 0.7640(4) 0.7912(4) 0.6421(5) 0.0351(18) Uani 1 1 d . . .
O7 O 0.6713(4) 0.7438(4) 0.7648(4) 0.0313(16) Uani 1 1 d . . .
O8 O 0.6492(4) 0.8833(4) 0.6055(5) 0.0400(19) Uani 1 1 d . . .
O9 O 0.4707(4) 0.9652(4) 0.6599(4) 0.0367(18) Uani 1 1 d . . .
O10 O 0.5758(4) 1.0080(4) 0.5428(4) 0.0330(17) Uani 1 1 d . . .
O11 O 0.3118(4) 0.6012(4) 0.6706(4) 0.0370(18) Uani 1 1 d . . .
O12 O 0.3711(4) 0.7240(4) 0.5851(4) 0.0344(17) Uani 1 1 d . . .
O13 O 0.4600(4) 0.6215(4) 0.6318(5) 0.0352(18) Uani 1 1 d . . .
O14 O 0.4020(5) 0.8133(4) 0.4567(5) 0.041(2) Uani 1 1 d . . .
O15 O 0.6176(4) 0.8671(4) 0.8896(4) 0.0355(18) Uani 1 1 d . . .
O16 O 0.5030(4) 0.7227(4) 0.5290(4) 0.0307(16) Uani 1 1 d . . .
O17 O 0.5939(4) 0.6013(4) 0.5527(4) 0.0347(17) Uani 1 1 d . . .
O18 O 0.4175(4) 0.6394(4) 0.7838(5) 0.0348(18) Uani 1 1 d . . .
O19 O 0.5123(4) 0.8682(4) 0.5604(4) 0.0350(17) Uani 1 1 d . . .
O20 O 0.6257(4) 0.7422(4) 0.6177(4) 0.0347(17) Uani 1 1 d . . .
P1 P 0.5000 0.8040(2) 0.7500 0.0346(9) Uani 1 2 d S . .
W1 W 0.62646(3) 0.94142(3) 0.80782(3) 0.03556(12) Uani 1 1 d . . .
W2 W 0.68088(3) 0.81020(3) 0.67626(3) 0.03385(12) Uani 1 1 d . . .
W3 W 0.56198(3) 0.94190(2) 0.61512(3) 0.03283(12) Uani 1 1 d . . .
W4 W 0.55143(3) 0.66685(2) 0.60975(3) 0.03154(12) Uani 1 1 d . . .
W5 W 0.43300(3) 0.79860(2) 0.54904(3) 0.03271(12) Uani 1 1 d . . .
W6 W 0.37890(3) 0.66646(2) 0.68162(3) 0.03286(12) Uani 1 1 d . . .

loop_
_atom_site_aniso_label
_atom_site_aniso_U_11
_atom_site_aniso_U_22
_atom_site_aniso_U_33
_atom_site_aniso_U_23
_atom_site_aniso_U_13
_atom_site_aniso_U_12
C1 0.042(7) 0.039(7) 0.050(7) 0.002(5) -0.007(6) -0.005(5)
C2 0.047(7) 0.038(6) 0.032(6) -0.007(5) -0.002(5) -0.007(5)
C3 0.065(9) 0.042(7) 0.032(6) 0.008(5) -0.005(6) -0.002(6)
C4 0.059(8) 0.027(6) 0.033(6) -0.005(5) 0.002(6) 0.011(5)
C5 0.050(8) 0.034(6) 0.045(7) -0.001(5) -0.009(6) -0.006(5)
C6 0.042(7) 0.045(7) 0.049(8) -0.022(6) 0.004(6) -0.007(5)
C7 0.052(8) 0.053(7) 0.029(6) -0.002(5) -0.008(6) -0.012(6)
C8 0.038(7) 0.043(7) 0.035(6) -0.015(5) -0.011(5) -0.013(5)
C11 0.044(7) 0.043(7) 0.059(8) -0.013(6) -0.012(6) 0.013(6)
C12 0.043(15) 0.038(13) 0.054(16) -0.015(11) 0.018(12) 0.000(11)
C13 0.061(17) 0.045(13) 0.034(13) -0.021(11) 0.015(13) -0.002(13)
C14 0.023(6) 0.062(8) 0.047(8) 0.007(6) 0.000(5) 0.008(6)
C15 0.055(7) 0.049(7) 0.049(8) 0.000(6) -0.011(6) -0.008(6)
C16 0.023(6) 0.062(8) 0.047(8) 0.007(6) 0.000(5) 0.008(6)
C17 0.051(7) 0.049(7) 0.044(6) -0.009(5) 0.000(6) -0.019(5)
C18 0.044(7) 0.043(7) 0.059(8) -0.013(6) -0.012(6) 0.013(6)
N1 0.043(6) 0.042(6) 0.031(5) 0.007(4) -0.014(4) -0.004(5)
N2 0.042(6) 0.048(6) 0.037(5) -0.019(5) 0.004(5) -0.006(5)
N3 0.051(7) 0.049(7) 0.044(6) -0.009(5) 0.000(6) -0.019(5)
N4 0.055(7) 0.049(7) 0.049(8) 0.000(6) -0.011(6) -0.008(6)
O1 0.035(4) 0.035(4) 0.035(4) -0.005(3) 0.006(4) 0.001(3)
O2 0.026(4) 0.036(4) 0.031(4) 0.000(3) 0.003(3) 0.001(3)
O3 0.047(5) 0.027(4) 0.026(4) 0.002(3) 0.003(3) 0.001(3)
O4 0.042(5) 0.036(4) 0.038(4) -0.013(4) 0.006(4) -0.013(3)
O5 0.046(5) 0.043(4) 0.021(4) -0.002(3) 0.010(3) -0.012(4)
O6 0.030(4) 0.031(4) 0.045(4) -0.009(3) 0.003(4) -0.007(3)
O7 0.035(4) 0.030(4) 0.028(4) -0.018(3) 0.003(3) 0.002(3)
O8 0.036(5) 0.047(5) 0.037(4) -0.004(4) 0.010(4) 0.004(4)
O9 0.039(5) 0.042(5) 0.029(4) -0.004(3) 0.008(3) 0.007(3)
O10 0.037(4) 0.037(4) 0.024(4) -0.009(3) 0.002(3) -0.005(3)
O11 0.039(5) 0.040(4) 0.031(4) 0.004(3) 0.000(3) -0.010(4)
O12 0.032(4) 0.037(4) 0.034(4) 0.010(3) -0.005(3) 0.001(3)
O13 0.030(4) 0.037(4) 0.038(4) 0.000(3) -0.011(3) 0.003(3)
O14 0.037(5) 0.037(4) 0.050(5) 0.021(4) -0.014(4) -0.004(3)
O15 0.046(5) 0.026(4) 0.034(4) 0.001(3) 0.004(4) 0.001(3)
O16 0.029(4) 0.034(4) 0.029(4) -0.005(3) -0.010(3) 0.006(3)
O17 0.037(4) 0.035(4) 0.032(4) -0.004(3) -0.009(3) 0.009(3)
O18 0.037(4) 0.030(4) 0.038(4) 0.008(3) -0.008(3) 0.003(3)
O19 0.041(5) 0.034(4) 0.030(4) -0.006(3) 0.006(4) -0.002(3)
O20 0.024(4) 0.046(5) 0.035(4) -0.016(3) -0.006(3) 0.003(3)
P1 0.034(2) 0.035(2) 0.035(2) 0.000 0.0004(18) 0.000
W1 0.0328(3) 0.0376(2) 0.0363(2) 0.00732(19) -0.0016(2) -0.00061(19)
W2 0.0318(3) 0.0354(2) 0.0343(2) -0.01405(19) -0.00181(19) -0.00222(19)
W3 0.0326(2) 0.0324(2) 0.0335(2) -0.00942(18) 0.00581(19) -0.00238(18)
W4 0.0316(2) 0.0328(2) 0.0303(2) 0.00077(18) -0.00321(18) 0.00736(18)
W5 0.0334(2) 0.0316(2) 0.0331(2) 0.00414(18) 0.00452(19) 0.00586(19)
W6 0.0308(2) 0.0344(2) 0.0334(2) 0.01015(19) 0.00001(18) -0.00585(19)

loop_
_atom_type_symbol
_atom_type_description
_atom_type_scat_dispersion_real
_atom_type_scat_dispersion_imag
_atom_type_scat_source
C C 0.0033 0.0016 'International Tables Vol C Tables 4.2.6.8 and 6.1.1.4'
H H 0.0000 0.0000 'International Tables Vol C Tables 4.2.6.8 and 6.1.1.4'
N N 0.0061 0.0033 'International Tables Vol C Tables 4.2.6.8 and 6.1.1.4'
O O 0.0106 0.0060 'International Tables Vol C Tables 4.2.6.8 and 6.1.1.4'
P P 0.1023 0.0942 'International Tables Vol C Tables 4.2.6.8 and 6.1.1.4'
W W -0.8490 6.8722 'International Tables Vol C Tables 4.2.6.8 and 6.1.1.4'

loop_
_geom_angle_atom_site_label_1
_geom_angle_atom_site_label_2
_geom_angle_atom_site_label_3
_geom_angle
_geom_angle_site_symmetry_1
_geom_angle_site_symmetry_3
N1 C1 H1A 109.5 . .
N1 C1 H1B 109.5 . .
H1A C1 H1B 109.5 . .
N1 C1 H1C 109.5 . .
H1A C1 H1C 109.5 . .
H1B C1 H1C 109.5 . .
N2 C2 N1 104.7(10) . .
N2 C2 H2 127.7 . .
N1 C2 H2 127.7 . .
N1 C3 C4 106.3(11) . .
N1 C3 H3 126.8 . .
C4 C3 H3 126.8 . .
N2 C4 C3 107.8(10) . .
N2 C4 H4 126.1 . .
C3 C4 H4 126.1 . .
N2 C5 C6 112.2(10) . .
N2 C5 H5A 109.2 . .
C6 C5 H5A 109.2 . .
N2 C5 H5B 109.2 . .
C6 C5 H5B 109.2 . .
H5A C5 H5B 107.9 . .
C5 C6 C7 107.6(11) . .
C5 C6 H6A 110.2 . .
C7 C6 H6A 110.2 . .
C5 C6 H6B 110.2 . .
C7 C6 H6B 110.2 . .
H6A C6 H6B 108.5 . .
C8 C7 C6 105.3(10) . .
C8 C7 H7A 110.7 . .
C6 C7 H7A 110.7 . .
C8 C7 H7B 110.7 . .
C6 C7 H7B 110.7 . .
H7A C7 H7B 108.8 . .
C7 C8 H8A 109.5 . .
C7 C8 H8B 109.5 . .
H8A C8 H8B 109.5 . .
C7 C8 H8C 109.5 . .
H8A C8 H8C 109.5 . .
H8B C8 H8C 109.5 . .
H11A C11 H11B 108.6 . .
H11A C11 H11C 109.4 . .
H11B C11 H11C 110.2 . .
H11A C11 H18A 140.8 . .
H11B C11 H18A 52.6 . .
H11C C11 H18A 60.7 . .
H11A C11 H18B 61.9 . .
H11B C11 H18B 141.9 . .
H11C C11 H18B 51.1 . .
H18A C11 H18B 109.3 . .
H11A C11 H18C 47.6 . .
H11B C11 H18C 64.4 . .
H11C C11 H18C 141.0 . .
H18A C11 H18C 113.9 . .
H18B C11 H18C 107.5 . .
C13 C12 H12A 127.9 . .
C13 C12 H17A 89.9 . .
H12A C12 H17A 120.4 . .
C13 C12 H17B 104.7 . .
H12A C12 H17B 115.9 . .
H17A C12 H17B 89.4 . .
C12 C13 H13A 124.1 . .
C12 C13 H15B 125.2 . .
H13A C13 H15B 99.4 . .
C12 C13 H15C 110.9 . .
H13A C13 H15C 105.5 . .
H15B C13 H15C 83.6 . .
H14A C14 H16A 55.8 . .
H14A C14 H16B 52.2 . .
H16A C14 H16B 107.9 . .
C15 C15 H15B 82.2 3_656 .
C15 C15 H15C 108.0 3_656 .
H15B C15 H15C 109.6 . .
H17A C17 H17B 105.6 . .
C3 N1 C2 109.9(10) . .
C3 N1 C1 129.0(11) . .
C2 N1 C1 120.8(10) . .
C4 N2 C2 109.7(11) . .
C4 N2 C5 133.4(10) . .
C2 N2 C5 116.8(10) . .
P1 O1 W2 125.8(4) . .
P1 O1 W1 126.4(4) . .
W2 O1 W1 90.2(3) . .
P1 O1 W3 126.0(4) . .
W2 O1 W3 88.3(2) . .
W1 O1 W3 88.1(2) . .
P1 O2 W4 129.8(4) . .
P1 O2 W6 124.9(4) . .
W4 O2 W6 86.4(2) . .
P1 O2 W5 126.0(4) . .
W4 O2 W5 87.8(2) . .
W6 O2 W5 88.7(2) . .
W2 O4 W1 125.0(4) . .
W1 O5 W3 125.8(4) . .
W6 O7 W2 151.2(4) 3_656 .
W2 O8 W3 126.9(4) . .
W3 O9 W1 152.1(5) . 3_656
W5 O12 W6 129.1(4) . .
W6 O13 W4 124.7(4) . .
W5 O15 W1 154.9(5) 3_656 .
W4 O16 W5 124.8(4) . .
W6 O18 W4 149.4(4) . 3_656
W3 O19 W5 152.5(4) . .
W2 O20 W4 152.0(4) . .
O1 P1 O1 108.7(6) 3_656 .
O1 P1 O2 111.2(4) 3_656 .
O1 P1 O2 108.5(4) . .
O1 P1 O2 108.5(4) 3_656 3_656
O1 P1 O2 111.2(4) . 3_656
O2 P1 O2 108.8(6) . 3_656
O3 W1 O9 103.1(3) . 3_656
O3 W1 O5 99.1(3) . .
O9 W1 O5 89.6(3) 3_656 .
O3 W1 O15 104.5(3) . .
O9 W1 O15 83.5(3) 3_656 .
O5 W1 O15 156.3(3) . .
O3 W1 O4 102.3(3) . .
O9 W1 O4 154.6(3) 3_656 .
O5 W1 O4 86.5(3) . .
O15 W1 O4 90.1(3) . .
O3 W1 O1 170.1(3) . .
O9 W1 O1 83.8(3) 3_656 .
O5 W1 O1 73.6(3) . .
O15 W1 O1 83.1(3) . .
O4 W1 O1 71.0(3) . .
O6 W2 O20 99.0(3) . .
O6 W2 O4 101.8(4) . .
O20 W2 O4 159.0(3) . .
O6 W2 O8 102.1(4) . .
O20 W2 O8 89.5(4) . .
O4 W2 O8 88.6(4) . .
O6 W2 O7 102.3(4) . .
O20 W2 O7 85.9(3) . .
O4 W2 O7 87.2(3) . .
O8 W2 O7 155.5(3) . .
O6 W2 O1 173.8(3) . .
O20 W2 O1 85.7(3) . .
O4 W2 O1 73.7(3) . .
O8 W2 O1 73.8(3) . .
O7 W2 O1 81.9(3) . .
O10 W3 O9 104.2(3) . .
O10 W3 O19 103.8(3) . .
O9 W3 O19 86.8(3) . .
O10 W3 O8 102.8(4) . .
O9 W3 O8 153.0(3) . .
O19 W3 O8 86.4(3) . .
O10 W3 O5 100.8(3) . .
O9 W3 O5 87.7(3) . .
O19 W3 O5 155.4(3) . .
O8 W3 O5 87.6(3) . .
O10 W3 O1 170.6(3) . .
O9 W3 O1 82.4(3) . .
O19 W3 O1 83.1(3) . .
O8 W3 O1 70.9(3) . .
O5 W3 O1 72.4(3) . .
O17 W4 O13 100.5(4) . .
O17 W4 O16 100.9(3) . .
O13 W4 O16 89.0(3) . .
O17 W4 O20 103.8(3) . .
O13 W4 O20 155.6(3) . .
O16 W4 O20 88.6(3) . .
O17 W4 O18 101.5(3) . 3_656
O13 W4 O18 87.4(3) . 3_656
O16 W4 O18 157.6(3) . 3_656
O20 W4 O18 85.7(3) . 3_656
O17 W4 O2 173.2(3) . .
O13 W4 O2 74.8(3) . .
O16 W4 O2 74.4(3) . .
O20 W4 O2 81.2(3) . .
O18 W4 O2 83.4(3) 3_656 .
O14 W5 O15 103.7(4) . 3_656
O14 W5 O12 102.8(3) . .
O15 W5 O12 91.8(3) 3_656 .
O14 W5 O16 100.2(4) . .
O15 W5 O16 156.0(3) 3_656 .
O12 W5 O16 84.7(3) . .
O14 W5 O19 103.3(4) . .
O15 W5 O19 81.6(3) 3_656 .
O12 W5 O19 153.9(3) . .
O16 W5 O19 91.1(3) . .
O14 W5 O2 171.0(3) . .
O15 W5 O2 83.5(3) 3_656 .
O12 W5 O2 71.2(3) . .
O16 W5 O2 72.9(3) . .
O19 W5 O2 82.9(3) . .
O11 W6 O13 100.8(4) . .
O11 W6 O7 104.1(3) . 3_656
O13 W6 O7 155.0(3) . 3_656
O11 W6 O18 99.7(3) . .
O13 W6 O18 90.0(3) . .
O7 W6 O18 86.9(3) 3_656 .
O11 W6 O12 104.1(3) . .
O13 W6 O12 85.9(3) . .
O7 W6 O12 87.0(3) 3_656 .
O18 W6 O12 156.2(3) . .
O11 W6 O2 172.9(3) . .
O13 W6 O2 74.1(3) . .
O7 W6 O2 81.0(3) 3_656 .
O18 W6 O2 85.4(3) . .
O12 W6 O2 70.9(3) . .

loop_
_geom_bond_atom_site_label_1
_geom_bond_atom_site_label_2
_geom_bond_distance
_geom_bond_site_symmetry_2
C1 N1 1.430(15) .
C1 H1A 0.9600 .
C1 H1B 0.9600 .
C1 H1C 0.9600 .
C2 N2 1.359(14) .
C2 N1 1.395(15) .
C2 H2 0.9300 .
C3 N1 1.294(16) .
C3 C4 1.419(17) .
C3 H3 0.9300 .
C4 N2 1.302(15) .
C4 H4 0.9300 .
C5 N2 1.493(16) .
C5 C6 1.504(17) .
C5 H5A 0.9700 .
C5 H5B 0.9700 .
C6 C7 1.544(16) .
C6 H6A 0.9700 .
C6 H6B 0.9700 .
C7 C8 1.524(17) .
C7 H7A 0.9700 .
C7 H7B 0.9700 .
C8 H8A 0.9600 .
C8 H8B 0.9600 .
C8 H8C 0.9600 .
C11 H11A 0.9544 .
C11 H11B 0.9388 .
C11 H11C 0.9598 .
C11 H18A 0.9050 .
C11 H18B 0.9793 .
C11 H18C 0.9558 .
C12 C13 1.37(4) .
C12 H12A 0.9392 .
C12 H17A 1.0273 .
C12 H17B 1.1338 .
C13 H13A 0.9600 .
C13 H15B 1.0802 .
C13 H15C 1.2533 .
C14 H14A 0.9525 .
C14 H16A 1.0143 .
C14 H16B 0.8988 .
C15 C15 1.52(2) 3_656
C15 H15B 0.9600 .
C15 H15C 0.9487 .
C17 H17A 0.9599 .
C17 H17B 0.9504 .
O1 P1 1.492(8) .
O1 W2 2.374(7) .
O1 W1 2.431(7) .
O1 W3 2.479(8) .
O2 P1 1.505(7) .
O2 W4 2.403(7) .
O2 W6 2.436(7) .
O2 W5 2.462(7) .
O3 W1 1.669(7) .
O4 W2 1.875(7) .
O4 W1 1.962(8) .
O5 W1 1.915(7) .
O5 W3 1.920(7) .
O6 W2 1.630(7) .
O7 W6 1.905(8) 3_656
O7 W2 1.924(8) .
O8 W2 1.877(8) .
O8 W3 1.903(8) .
O9 W3 1.846(7) .
O9 W1 1.872(8) 3_656
O10 W3 1.730(7) .
O11 W6 1.707(7) .
O12 W5 1.863(7) .
O12 W6 1.930(7) .
O13 W6 1.866(8) .
O13 W4 1.873(8) .
O14 W5 1.658(8) .
O15 W5 1.858(7) 3_656
O15 W1 1.938(7) .
O16 W4 1.903(7) .
O16 W5 1.905(7) .
O17 W4 1.713(7) .
O18 W6 1.905(7) .
O18 W4 1.927(8) 3_656
O19 W3 1.860(7) .
O19 W5 1.921(8) .
O20 W2 1.869(7) .
O20 W4 1.924(8) .
P1 O1 1.492(8) 3_656
P1 O2 1.505(7) 3_656
W1 O9 1.872(8) 3_656
W4 O18 1.927(8) 3_656
W5 O15 1.858(7) 3_656
W6 O7 1.905(8) 3_656

loop_
_geom_torsion_atom_site_label_1
_geom_torsion_atom_site_label_2
_geom_torsion_atom_site_label_3
_geom_torsion_atom_site_label_4
_geom_torsion
_geom_torsion_site_symmetry_1
_geom_torsion_site_symmetry_4
N1 C3 C4 N2 0.0(15) . .
N2 C5 C6 C7 176.3(9) . .
C5 C6 C7 C8 167.8(9) . .
C4 C3 N1 C1 -178.8(12) . .
C4 C3 N1 C2 7.7(13) . .
N2 C2 N1 C3 -12.5(13) . .
N2 C2 N1 C1 173.3(11) . .
C3 C4 N2 C2 -8.2(15) . .
C3 C4 N2 C5 168.6(12) . .
N1 C2 N2 C4 12.7(14) . .
N1 C2 N2 C5 -164.7(10) . .
C6 C5 N2 C4 -90.2(16) . .
C6 C5 N2 C2 86.4(14) . .
W2 O1 P1 O1 -178.5(6) . 3_656
W1 O1 P1 O1 59.1(4) . 3_656
W3 O1 P1 O1 -59.9(4) . 3_656
W2 O1 P1 O2 -57.5(6) . .
W1 O1 P1 O2 -179.9(4) . .
W3 O1 P1 O2 61.1(6) . .
W2 O1 P1 O2 62.2(6) . 3_656
W1 O1 P1 O2 -60.2(6) . 3_656
W3 O1 P1 O2 -179.3(4) . 3_656
W4 O2 P1 O1 -179.5(4) . 3_656
W6 O2 P1 O1 -60.6(6) . 3_656
W5 O2 P1 O1 57.6(6) . 3_656
W4 O2 P1 O1 61.1(6) . .
W6 O2 P1 O1 179.9(4) . .
W5 O2 P1 O1 -61.9(5) . .
W4 O2 P1 O2 -60.0(4) . 3_656
W6 O2 P1 O2 58.8(3) . 3_656
W5 O2 P1 O2 177.0(6) . 3_656
W3 O5 W1 O3 171.6(5) . .
W3 O5 W1 O9 -85.2(5) . 3_656
W3 O5 W1 O15 -12.6(11) . .
W3 O5 W1 O4 69.7(5) . .
W3 O5 W1 O1 -1.5(4) . .
W5 O15 W1 O3 135.7(10) 3_656 .
W5 O15 W1 O9 33.9(10) 3_656 3_656
W5 O15 W1 O5 -40.0(15) 3_656 .
W5 O15 W1 O4 -121.5(10) 3_656 .
W5 O15 W1 O1 -50.7(10) 3_656 .
W2 O4 W1 O3 -168.2(5) . .
W2 O4 W1 O9 12.2(11) . 3_656
W2 O4 W1 O5 -69.6(5) . .
W2 O4 W1 O15 86.9(5) . .
W2 O4 W1 O1 4.2(4) . .
P1 O1 W1 O9 -42.6(5) . 3_656
W2 O1 W1 O9 -179.3(3) . 3_656
W3 O1 W1 O9 92.4(3) . 3_656
P1 O1 W1 O5 -134.0(6) . .
W2 O1 W1 O5 89.2(3) . .
W3 O1 W1 O5 1.0(3) . .
P1 O1 W1 O15 41.6(5) . .
W2 O1 W1 O15 -95.2(3) . .
W3 O1 W1 O15 176.5(3) . .
P1 O1 W1 O4 134.0(6) . .
W2 O1 W1 O4 -2.7(3) . .
W3 O1 W1 O4 -91.0(3) . .
W4 O20 W2 O6 132.6(9) . .
W4 O20 W2 O4 -40.4(16) . .
W4 O20 W2 O8 -125.2(9) . .
W4 O20 W2 O7 30.8(9) . .
W4 O20 W2 O1 -51.4(9) . .
W1 O4 W2 O6 171.3(5) . .
W1 O4 W2 O20 -15.8(13) . .
W1 O4 W2 O8 69.2(5) . .
W1 O4 W2 O7 -86.7(5) . .
W1 O4 W2 O1 -4.3(4) . .
W3 O8 W2 O6 -171.3(5) . .
W3 O8 W2 O20 89.6(5) . .
W3 O8 W2 O4 -69.5(5) . .
W3 O8 W2 O7 10.7(11) . .
W3 O8 W2 O1 3.9(5) . .
W6 O7 W2 O6 -121.6(8) 3_656 .
W6 O7 W2 O20 -23.3(8) 3_656 .
W6 O7 W2 O4 136.9(8) 3_656 .
W6 O7 W2 O8 56.5(12) 3_656 .
W6 O7 W2 O1 63.0(8) 3_656 .
P1 O1 W2 O20 41.6(5) . .
W1 O1 W2 O20 178.7(3) . .
W3 O1 W2 O20 -93.2(3) . .
P1 O1 W2 O4 -134.3(6) . .
W1 O1 W2 O4 2.8(3) . .
W3 O1 W2 O4 90.9(3) . .
P1 O1 W2 O8 132.3(6) . .
W1 O1 W2 O8 -90.5(3) . .
W3 O1 W2 O8 -2.4(3) . .
P1 O1 W2 O7 -44.9(5) . .
W1 O1 W2 O7 92.3(3) . .
W3 O1 W2 O7 -179.6(3) . .
W1 O9 W3 O10 128.2(9) 3_656 .
W1 O9 W3 O19 24.8(10) 3_656 .
W1 O9 W3 O8 -51.0(14) 3_656 .
W1 O9 W3 O5 -131.2(10) 3_656 .
W1 O9 W3 O1 -58.6(9) 3_656 .
W5 O19 W3 O10 -131.0(9) . .
W5 O19 W3 O9 -27.2(10) . .
W5 O19 W3 O8 126.7(10) . .
W5 O19 W3 O5 50.4(15) . .
W5 O19 W3 O1 55.5(9) . .
W2 O8 W3 O10 168.9(5) . .
W2 O8 W3 O9 -11.9(11) . .
W2 O8 W3 O19 -87.7(5) . .
W2 O8 W3 O5 68.4(5) . .
W2 O8 W3 O1 -3.8(4) . .
W1 O5 W3 O10 -171.8(5) . .
W1 O5 W3 O9 84.2(5) . .
W1 O5 W3 O19 6.9(11) . .
W1 O5 W3 O8 -69.2(5) . .
W1 O5 W3 O1 1.5(4) . .
P1 O1 W3 O9 44.2(5) . .
W2 O1 W3 O9 178.8(3) . .
W1 O1 W3 O9 -91.0(3) . .
P1 O1 W3 O19 -43.5(5) . .
W2 O1 W3 O19 91.1(3) . .
W1 O1 W3 O19 -178.7(3) . .
P1 O1 W3 O8 -132.1(6) . .
W2 O1 W3 O8 2.4(3) . .
W1 O1 W3 O8 92.7(3) . .
P1 O1 W3 O5 134.3(6) . .
W2 O1 W3 O5 -91.2(3) . .
W1 O1 W3 O5 -1.0(3) . .
W6 O13 W4 O17 -171.8(5) . .
W6 O13 W4 O16 -70.9(5) . .
W6 O13 W4 O20 13.3(11) . .
W6 O13 W4 O18 87.0(5) . 3_656
W6 O13 W4 O2 3.1(4) . .
W5 O16 W4 O17 171.2(5) . .
W5 O16 W4 O13 70.7(5) . .
W5 O16 W4 O20 -85.0(5) . .
W5 O16 W4 O18 -9.9(11) . 3_656
W5 O16 W4 O2 -3.8(4) . .
W2 O20 W4 O17 -133.9(9) . .
W2 O20 W4 O13 40.9(14) . .
W2 O20 W4 O16 125.2(9) . .
W2 O20 W4 O18 -33.1(9) . 3_656
W2 O20 W4 O2 50.8(9) . .
P1 O2 W4 O13 132.0(6) . .
W6 O2 W4 O13 -2.0(3) . .
W5 O2 W4 O13 -90.8(3) . .
P1 O2 W4 O16 -134.8(6) . .
W6 O2 W4 O16 91.3(3) . .
W5 O2 W4 O16 2.4(3) . .
P1 O2 W4 O20 -43.8(5) . .
W6 O2 W4 O20 -177.7(3) . .
W5 O2 W4 O20 93.4(3) . .
P1 O2 W4 O18 42.9(5) . 3_656
W6 O2 W4 O18 -91.0(3) . 3_656
W5 O2 W4 O18 -179.9(3) . 3_656
W6 O12 W5 O14 170.8(5) . .
W6 O12 W5 O15 -84.6(5) . 3_656
W6 O12 W5 O16 71.6(5) . .
W6 O12 W5 O19 -10.1(11) . .
W6 O12 W5 O2 -2.1(4) . .
W4 O16 W5 O14 -170.3(5) . .
W4 O16 W5 O15 14.3(11) . 3_656
W4 O16 W5 O12 -68.2(5) . .
W4 O16 W5 O19 86.0(5) . .
W4 O16 W5 O2 3.7(4) . .
W3 O19 W5 O14 130.7(10) . .
W3 O19 W5 O15 28.4(9) . 3_656
W3 O19 W5 O12 -48.4(14) . .
W3 O19 W5 O16 -128.6(10) . .
W3 O19 W5 O2 -56.0(9) . .
P1 O2 W5 O15 -38.3(5) . 3_656
W4 O2 W5 O15 -178.1(3) . 3_656
W6 O2 W5 O15 95.5(3) . 3_656
P1 O2 W5 O12 -132.4(5) . .
W4 O2 W5 O12 87.7(3) . .
W6 O2 W5 O12 1.3(3) . .
P1 O2 W5 O16 137.4(5) . .
W4 O2 W5 O16 -2.4(3) . .
W6 O2 W5 O16 -88.8(3) . .
P1 O2 W5 O19 44.0(5) . .
W4 O2 W5 O19 -95.8(3) . .
W6 O2 W5 O19 177.8(3) . .
W4 O13 W6 O11 171.8(5) . .
W4 O13 W6 O7 -5.6(10) . 3_656
W4 O13 W6 O18 -88.3(5) . .
W4 O13 W6 O12 68.2(5) . .
W4 O13 W6 O2 -3.1(4) . .
W4 O18 W6 O11 -132.8(9) 3_656 .
W4 O18 W6 O13 126.3(9) 3_656 .
W4 O18 W6 O7 -29.0(9) 3_656 3_656
W4 O18 W6 O12 46.5(14) 3_656 .
W4 O18 W6 O2 52.2(9) 3_656 .
W5 O12 W6 O11 -172.6(5) . .
W5 O12 W6 O13 -72.4(5) . .
W5 O12 W6 O7 83.6(5) . 3_656
W5 O12 W6 O18 8.2(12) . .
W5 O12 W6 O2 2.1(4) . .
P1 O2 W6 O13 -135.6(6) . .
W4 O2 W6 O13 2.0(3) . .
W5 O2 W6 O13 89.9(3) . .
P1 O2 W6 O7 43.3(5) . 3_656
W4 O2 W6 O7 -179.1(3) . 3_656
W5 O2 W6 O7 -91.2(3) . 3_656
P1 O2 W6 O18 -44.3(5) . .
W4 O2 W6 O18 93.3(3) . .
W5 O2 W6 O18 -178.8(3) . .
P1 O2 W6 O12 133.2(6) . .
W4 O2 W6 O12 -89.1(3) . .
W5 O2 W6 O12 -1.3(3) . .
